data_2222160
loop_
_publ_author_name
'Yan, Xin'
'Xu, Shiqing'
'Wang, Jingmei'
'Chen, Ying'
'Xia, Peng'

_publ_section_title
;Methyl
 3\b-methoxycarbonyloxy-4,4-dimethyl-17-oxo-16\a-(3-oxobutyl)-16\b-carboxylate
;
_journal_issue 6
_journal_name_full 'Acta Crystallographica Section E'
_journal_page_first o1283
_journal_paper_doi 10.1107/S1600536809017243
_journal_volume 65
_journal_year 2009
_chemical_formula_iupac 'C29 H44 O7'
_chemical_formula_moiety 'C29 H44 O7'
_chemical_formula_sum 'C29 H44 O7'
_chemical_formula_weight 504.64
_chemical_name_systematic
;
Methyl 3\b-methoxycarbonyloxy-4,4-dimethyl-17-oxo-
16\a-(3-oxobutyl)androstane-16\b-carboxylate
;
_space_group_IT_number 19
_symmetry_cell_setting orthorhombic
_symmetry_space_group_name_Hall 'P 2ac 2ab'
_symmetry_space_group_name_H-M 'P 21 21 21'
_atom_sites_solution_hydrogens geom
_atom_sites_solution_primary direct
_atom_sites_solution_secondary difmap
_audit_creation_method SHELXL-97
_cell_angle_alpha 90
_cell_angle_beta 90
_cell_angle_gamma 90
_cell_formula_units_Z 4
_cell_length_a 8.464(3)
_cell_length_b 9.901(3)
_cell_length_c 32.917(10)
_cell_measurement_reflns_used 700
_cell_measurement_temperature 295(2)
_cell_measurement_theta_max 24.2
_cell_measurement_theta_min 2.4
_cell_volume 2758.5(15)
_computing_cell_refinement 'SAINT (Bruker, 2000)'
_computing_data_collection 'SMART (Bruker, 2000)'
_computing_data_reduction 'SAINT (Bruker, 2000)'
_computing_molecular_graphics 'SHELXTL (Sheldrick, 2008)'
_computing_publication_material 'SHELXL97 (Sheldrick, 2008)'
_computing_structure_refinement 'SHELXL97 (Sheldrick, 2008)'
_computing_structure_solution 'SHELXS97 (Sheldrick, 2008)'
_diffrn_ambient_temperature 295(2)
_diffrn_measured_fraction_theta_full 0.997
_diffrn_measured_fraction_theta_max 0.997
_diffrn_measurement_device_type 'Bruker SMART APEX CCD area-detector'
_diffrn_measurement_method 'phi and omega scans'
_diffrn_radiation_monochromator graphite
_diffrn_radiation_source 'sealed tube'
_diffrn_radiation_type MoK\a
_diffrn_radiation_wavelength 0.71073
_diffrn_reflns_av_R_equivalents 0.070
_diffrn_reflns_av_sigmaI/netI 0.062
_diffrn_reflns_limit_h_max 10
_diffrn_reflns_limit_h_min -10
_diffrn_reflns_limit_k_max 10
_diffrn_reflns_limit_k_min -11
_diffrn_reflns_limit_l_max 31
_diffrn_reflns_limit_l_min -39
_diffrn_reflns_number 11219
_diffrn_reflns_theta_full 25.2
_diffrn_reflns_theta_max 25.2
_diffrn_reflns_theta_min 1.2
_exptl_absorpt_coefficient_mu 0.085
_exptl_absorpt_correction_T_max 0.996
_exptl_absorpt_correction_T_min 0.987
_exptl_absorpt_correction_type multi-scan
_exptl_absorpt_process_details '(Blessing, 1995)'
_exptl_crystal_colour Colourless
_exptl_crystal_density_diffrn 1.215
_exptl_crystal_density_method 'not measured'
_exptl_crystal_description Block
_exptl_crystal_F_000 1096
_exptl_crystal_size_max 0.15
_exptl_crystal_size_mid 0.06
_exptl_crystal_size_min 0.05
_refine_diff_density_max 0.15
_refine_diff_density_min -0.16
_refine_ls_extinction_method none
_refine_ls_goodness_of_fit_ref 0.86
_refine_ls_hydrogen_treatment constr
_refine_ls_matrix_type full
_refine_ls_number_parameters 332
_refine_ls_number_reflns 2846
_refine_ls_number_restraints 0
_refine_ls_restrained_S_all 0.86
_refine_ls_R_factor_all 0.073
_refine_ls_R_factor_gt 0.042
_refine_ls_shift/su_max 0.001
_refine_ls_shift/su_mean 0.000
_refine_ls_structure_factor_coef Fsqd
_refine_ls_weighting_details 'calc w=1/[\s^2^(Fo^2^)+(0.042P)^2^] where P=(Fo^2^+2Fc^2^)/3'
_refine_ls_weighting_scheme calc
_refine_ls_wR_factor_gt 0.082
_refine_ls_wR_factor_ref 0.089
_reflns_number_gt 1785
_reflns_number_total 2846
_reflns_threshold_expression I>2\s(I)
_cod_data_source_file tk2445.cif
_cod_data_source_block I
_cod_depositor_comments
;
The following automatic conversions were performed:
'_symmetry_cell_setting' value 'Orthorhombic' changed to 'orthorhombic'
according to '/home/saulius/struct/CIF-dictionaries/cif_core.dic'
dictionary named 'cif_core.dic' version 2.4.1 from 2010-06-29.

Automatic conversion script
Id: cif_fix_enum 1527 2010-12-29 10:47:43Z saulius 

The following automatic conversions were performed:

'_symmetry_cell_setting' value 'Orthorhombic' changed to
'orthorhombic' according to
/home/saulius/struct/CIF-dictionaries/cif_core.dic dictionary named
'cif_core.dic' version 2.4.1 from 2010-06-29.

Automatic conversion script
Id: cif_fix_values 1715 2011-07-08 13:25:40Z adriana 
;
_cod_original_cell_volume 2758.4(14)
_cod_database_code 2222160
_cod_database_fobs_code 2222160

loop_
_symmetry_equiv_pos_as_xyz
'x, y, z'
'-x+1/2, -y, z+1/2'
'-x, y+1/2, -z+1/2'
'x+1/2, -y+1/2, -z'

loop_
_atom_site_type_symbol
_atom_site_label
_atom_site_fract_x
_atom_site_fract_y
_atom_site_fract_z
_atom_site_U_iso_or_equiv
_atom_site_adp_type
_atom_site_calc_flag
_atom_site_refinement_flags
_atom_site_occupancy
_atom_site_disorder_assembly
_atom_site_disorder_group
O O1 0.5861(3) 0.3685(3) 1.23879(6) 0.0805(9) Uani d . 1 . .
O O2 0.1349(4) 0.0393(3) 1.19374(10) 0.1119(11) Uani d . 1 . .
O O3 0.2929(4) 0.5217(4) 1.26075(8) 0.1202(13) Uani d . 1 . .
O O4 0.1781(3) 0.6056(3) 1.20619(7) 0.0641(7) Uani d . 1 . .
O O5 1.0487(2) 0.4975(3) 0.93458(5) 0.0621(7) Uani d . 1 . .
O O6 1.2733(3) 0.3782(3) 0.94059(8) 0.0770(8) Uani d . 1 . .
O O7 1.2090(3) 0.4978(3) 0.88526(6) 0.0845(9) Uani d . 1 . .
C C1 1.0195(3) 0.4992(3) 1.04937(8) 0.0476(8) Uani d . 1 . .
H H1A 1.0288 0.4028 1.0539 0.057 Uiso calc R 1 . .
H H1B 1.0827 0.5448 1.0698 0.057 Uiso calc R 1 . .
C C2 1.0844(4) 0.5335(4) 1.00704(8) 0.0526(9) Uani d . 1 . .
H H2A 1.0776 0.6301 1.0025 0.063 Uiso calc R 1 . .
H H2B 1.1946 0.5073 1.0053 0.063 Uiso calc R 1 . .
C C3 0.9909(3) 0.4604(3) 0.97519(8) 0.0473(8) Uani d . 1 . .
H H3 1.0042 0.3629 0.9790 0.057 Uiso calc R 1 . .
C C4 0.8136(3) 0.4937(3) 0.97479(8) 0.0463(8) Uani d . 1 . .
C C5 0.7499(3) 0.4752(3) 1.01902(7) 0.0394(7) Uani d . 1 . .
H H5 0.7562 0.3779 1.0241 0.047 Uiso calc R 1 . .
C C6 0.5740(3) 0.5094(4) 1.02278(8) 0.0503(9) Uani d . 1 . .
H H6A 0.5599 0.6062 1.0203 0.060 Uiso calc R 1 . .
H H6B 0.5164 0.4664 1.0008 0.060 Uiso calc R 1 . .
C C7 0.5068(3) 0.4624(3) 1.06332(7) 0.0507(9) Uani d . 1 . .
H H7A 0.5052 0.3644 1.0638 0.061 Uiso calc R 1 . .
H H7B 0.3987 0.4939 1.0658 0.061 Uiso calc R 1 . .
C C8 0.6018(3) 0.5136(3) 1.09946(7) 0.0405(7) Uani d . 1 . .
H H8 0.5902 0.6119 1.1012 0.049 Uiso calc R 1 . .
C C9 0.7770(3) 0.4795(3) 1.09437(8) 0.0415(7) Uani d . 1 . .
H H9 0.7816 0.3813 1.0908 0.050 Uiso calc R 1 . .
C C10 0.8464(3) 0.5411(3) 1.05431(8) 0.0393(7) Uani d . 1 . .
C C11 0.8755(3) 0.5099(4) 1.13285(8) 0.0563(9) Uani d . 1 . .
H H11A 0.9816 0.4748 1.1291 0.068 Uiso calc R 1 . .
H H11B 0.8834 0.6070 1.1363 0.068 Uiso calc R 1 . .
C C12 0.8048(4) 0.4484(4) 1.17139(8) 0.0560(9) Uani d . 1 . .
H H12A 0.8089 0.3507 1.1697 0.067 Uiso calc R 1 . .
H H12B 0.8660 0.4765 1.1948 0.067 Uiso calc R 1 . .
C C13 0.6353(4) 0.4937(3) 1.17633(8) 0.0480(8) Uani d . 1 . .
C C14 0.5419(3) 0.4510(3) 1.13849(7) 0.0440(8) Uani d . 1 . .
H H14 0.5571 0.3534 1.1357 0.053 Uiso calc R 1 . .
C C15 0.3684(4) 0.4715(4) 1.15094(8) 0.0511(9) Uani d . 1 . .
H H15A 0.2988 0.4163 1.1344 0.061 Uiso calc R 1 . .
H H15B 0.3377 0.5654 1.1481 0.061 Uiso calc R 1 . .
C C16 0.3623(4) 0.4270(4) 1.19609(9) 0.0511(9) Uani d . 1 . .
C C17 0.5380(4) 0.4230(4) 1.20881(9) 0.0534(9) Uani d . 1 . .
C C18 0.6250(5) 0.6466(3) 1.18571(10) 0.0689(11) Uani d . 1 . .
H H18A 0.6699 0.6968 1.1636 0.103 Uiso calc R 1 . .
H H18B 0.6824 0.6658 1.2102 0.103 Uiso calc R 1 . .
H H18C 0.5164 0.6719 1.1892 0.103 Uiso calc R 1 . .
C C19 0.8356(4) 0.6959(3) 1.05608(10) 0.0581(9) Uani d . 1 . .
H H19A 0.8889 0.7340 1.0330 0.087 Uiso calc R 1 . .
H H19B 0.8846 0.7277 1.0806 0.087 Uiso calc R 1 . .
H H19C 0.7267 0.7228 1.0557 0.087 Uiso calc R 1 . .
C C20 0.7842(4) 0.6354(3) 0.95734(9) 0.0631(10) Uani d . 1 . .
H H20A 0.6739 0.6568 0.9593 0.095 Uiso calc R 1 . .
H H20B 0.8160 0.6375 0.9294 0.095 Uiso calc R 1 . .
H H20C 0.8444 0.7005 0.9724 0.095 Uiso calc R 1 . .
C C21 0.7327(4) 0.3888(4) 0.94739(9) 0.0664(11) Uani d . 1 . .
H H21A 0.7846 0.3866 0.9215 0.100 Uiso calc R 1 . .
H H21B 0.6238 0.4130 0.9437 0.100 Uiso calc R 1 . .
H H21C 0.7392 0.3014 0.9599 0.100 Uiso calc R 1 . .
C C22 0.2843(4) 0.2896(4) 1.20214(10) 0.0631(10) Uani d . 1 . .
H H22A 0.2835 0.2693 1.2310 0.076 Uiso calc R 1 . .
H H22B 0.1752 0.2959 1.1933 0.076 Uiso calc R 1 . .
C C23 0.3614(4) 0.1732(4) 1.18004(10) 0.0636(10) Uani d . 1 . .
H H23A 0.3779 0.1991 1.1519 0.076 Uiso calc R 1 . .
H H23B 0.4643 0.1568 1.1920 0.076 Uiso calc R 1 . .
C C24 0.2683(5) 0.0443(4) 1.18101(10) 0.0699(11) Uani d . 1 . .
C C25 0.3495(5) -0.0768(4) 1.16541(10) 0.0794(12) Uani d . 1 . .
H H25A 0.2729 -0.1452 1.1592 0.119 Uiso calc R 1 . .
H H25B 0.4214 -0.1101 1.1856 0.119 Uiso calc R 1 . .
H H25C 0.4072 -0.0539 1.1413 0.119 Uiso calc R 1 . .
C C26 0.2757(4) 0.5230(4) 1.22479(11) 0.0627(10) Uani d . 1 . .
C C27 0.0879(4) 0.6956(4) 1.23203(11) 0.0793(12) Uani d . 1 . .
H H27A 0.1585 0.7561 1.2458 0.119 Uiso calc R 1 . .
H H27B 0.0303 0.6436 1.2517 0.119 Uiso calc R 1 . .
H H27C 0.0153 0.7467 1.2157 0.119 Uiso calc R 1 . .
C C28 1.3557(5) 0.4633(5) 0.86532(11) 0.0947(15) Uani d . 1 . .
H H28A 1.3801 0.3701 0.8704 0.142 Uiso calc R 1 . .
H H28B 1.4391 0.5192 0.8757 0.142 Uiso calc R 1 . .
H H28C 1.3453 0.4775 0.8366 0.142 Uiso calc R 1 . .
C C29 1.1861(4) 0.4489(4) 0.92210(10) 0.0558(9) Uani d . 1 . .

loop_
_atom_site_aniso_label
_atom_site_aniso_U_11
_atom_site_aniso_U_22
_atom_site_aniso_U_33
_atom_site_aniso_U_12
_atom_site_aniso_U_13
_atom_site_aniso_U_23
O1 0.0667(18) 0.131(2) 0.0434(14) 0.0043(17) -0.0064(13) 0.0247(15)
O2 0.0654(19) 0.110(3) 0.161(3) -0.0093(19) 0.022(2) -0.013(2)
O3 0.146(3) 0.171(3) 0.0430(16) 0.067(3) 0.0101(16) -0.0036(18)
O4 0.0503(16) 0.0825(18) 0.0596(15) 0.0093(14) 0.0075(13) -0.0078(14)
O5 0.0458(13) 0.0985(19) 0.0421(12) 0.0121(14) 0.0106(10) 0.0020(12)
O6 0.0684(18) 0.0835(19) 0.0793(18) 0.0202(16) 0.0232(15) 0.0053(15)
O7 0.0592(16) 0.147(3) 0.0471(14) 0.0110(19) 0.0188(12) 0.0035(16)
C1 0.0357(18) 0.067(2) 0.0405(16) -0.0029(18) -0.0008(13) -0.0029(16)
C2 0.0371(19) 0.070(2) 0.0506(18) -0.0008(18) 0.0066(15) -0.0023(18)
C3 0.0424(19) 0.063(2) 0.0362(16) 0.0042(17) 0.0069(14) -0.0008(15)
C4 0.0408(18) 0.063(2) 0.0346(15) 0.0048(18) -0.0005(13) -0.0026(16)
C5 0.0377(17) 0.0461(19) 0.0346(15) 0.0012(16) -0.0013(13) -0.0008(13)
C6 0.0361(17) 0.080(3) 0.0352(16) 0.0033(18) -0.0014(13) 0.0039(17)
C7 0.0367(18) 0.077(2) 0.0379(16) -0.0011(18) -0.0036(14) -0.0009(16)
C8 0.0356(18) 0.049(2) 0.0366(15) 0.0028(16) 0.0005(13) -0.0008(15)
C9 0.0342(17) 0.052(2) 0.0379(16) 0.0012(16) -0.0013(13) -0.0038(14)
C10 0.0391(18) 0.0412(19) 0.0377(16) -0.0014(15) 0.0035(13) -0.0041(14)
C11 0.0375(18) 0.092(3) 0.0398(17) 0.002(2) -0.0044(14) -0.0055(18)
C12 0.047(2) 0.083(3) 0.0386(17) 0.0035(19) -0.0093(15) -0.0019(17)
C13 0.0427(18) 0.068(2) 0.0333(15) 0.0025(18) -0.0013(13) -0.0083(17)
C14 0.0363(18) 0.061(2) 0.0344(16) 0.0008(16) 0.0011(13) 0.0012(15)
C15 0.0452(19) 0.071(2) 0.0373(16) 0.0047(19) 0.0028(14) 0.0039(16)
C16 0.047(2) 0.070(2) 0.0366(17) 0.0039(19) 0.0033(15) 0.0040(16)
C17 0.051(2) 0.074(3) 0.0350(18) 0.002(2) -0.0005(16) -0.0020(17)
C18 0.071(3) 0.076(3) 0.059(2) 0.000(2) 0.0023(19) -0.0143(19)
C19 0.063(2) 0.053(2) 0.058(2) -0.0038(19) 0.0065(18) -0.0067(17)
C20 0.062(2) 0.083(3) 0.045(2) 0.017(2) 0.0094(17) 0.0130(18)
C21 0.055(2) 0.102(3) 0.0421(19) -0.006(2) 0.0003(17) -0.021(2)
C22 0.056(2) 0.085(3) 0.049(2) 0.006(2) 0.0034(18) 0.0055(19)
C23 0.059(2) 0.073(3) 0.058(2) -0.004(2) 0.0035(19) 0.0063(19)
C24 0.070(3) 0.084(3) 0.056(2) 0.004(3) 0.001(2) 0.012(2)
C25 0.101(3) 0.077(3) 0.060(2) 0.001(3) 0.011(2) 0.003(2)
C26 0.061(3) 0.082(3) 0.046(2) 0.007(2) 0.0127(18) 0.002(2)
C27 0.058(3) 0.092(3) 0.088(3) 0.003(2) 0.016(2) -0.025(2)
C28 0.071(3) 0.142(4) 0.071(3) 0.002(3) 0.032(2) -0.015(3)
C29 0.045(2) 0.075(3) 0.047(2) -0.002(2) 0.0076(18) -0.0082(19)

loop_
_atom_type_symbol
_atom_type_description
_atom_type_scat_dispersion_real
_atom_type_scat_dispersion_imag
_atom_type_scat_source
C C 0.0033 0.0000 'International Tables Vol C Tables 4.2.6.8 and 6.1.1.4'
H H 0.0000 0.0000 'International Tables Vol C Tables 4.2.6.8 and 6.1.1.4'
O O 0.0106 0.0000 'International Tables Vol C Tables 4.2.6.8 and 6.1.1.4'

loop_
_geom_angle_atom_site_label_1
_geom_angle_atom_site_label_2
_geom_angle_atom_site_label_3
_geom_angle_site_symmetry_1
_geom_angle_site_symmetry_3
_geom_angle
_geom_angle_publ_flag
C26 O4 C27 . . 116.1(3) ?
C29 O5 C3 . . 119.0(3) ?
C29 O7 C28 . . 117.1(3) ?
C10 C1 C2 . . 112.2(2) ?
C10 C1 H1A . . 109.2 ?
C2 C1 H1A . . 109.2 ?
C10 C1 H1B . . 109.2 ?
C2 C1 H1B . . 109.2 ?
H1A C1 H1B . . 107.9 ?
C3 C2 C1 . . 109.8(2) ?
C3 C2 H2A . . 109.7 ?
C1 C2 H2A . . 109.7 ?
C3 C2 H2B . . 109.7 ?
C1 C2 H2B . . 109.7 ?
H2A C2 H2B . . 108.2 ?
O5 C3 C2 . . 109.8(2) ?
O5 C3 C4 . . 105.3(2) ?
C2 C3 C4 . . 114.7(3) ?
O5 C3 H3 . . 109.0 ?
C2 C3 H3 . . 109.0 ?
C4 C3 H3 . . 109.0 ?
C3 C4 C20 . . 111.0(3) ?
C3 C4 C21 . . 107.1(3) ?
C20 C4 C21 . . 109.0(3) ?
C3 C4 C5 . . 107.7(2) ?
C20 C4 C5 . . 113.6(2) ?
C21 C4 C5 . . 108.3(3) ?
C6 C5 C10 . . 110.8(2) ?
C6 C5 C4 . . 112.6(2) ?
C10 C5 C4 . . 117.6(2) ?
C6 C5 H5 . . 104.8 ?
C10 C5 H5 . . 104.8 ?
C4 C5 H5 . . 104.8 ?
C7 C6 C5 . . 111.5(2) ?
C7 C6 H6A . . 109.3 ?
C5 C6 H6A . . 109.3 ?
C7 C6 H6B . . 109.3 ?
C5 C6 H6B . . 109.3 ?
H6A C6 H6B . . 108.0 ?
C6 C7 C8 . . 112.7(2) ?
C6 C7 H7A . . 109.1 ?
C8 C7 H7A . . 109.1 ?
C6 C7 H7B . . 109.1 ?
C8 C7 H7B . . 109.1 ?
H7A C7 H7B . . 107.8 ?
C14 C8 C7 . . 110.5(2) ?
C14 C8 C9 . . 109.1(2) ?
C7 C8 C9 . . 110.7(2) ?
C14 C8 H8 . . 108.8 ?
C7 C8 H8 . . 108.8 ?
C9 C8 H8 . . 108.8 ?
C8 C9 C11 . . 112.9(2) ?
C8 C9 C10 . . 111.7(2) ?
C11 C9 C10 . . 114.3(2) ?
C8 C9 H9 . . 105.7 ?
C11 C9 H9 . . 105.7 ?
C10 C9 H9 . . 105.7 ?
C1 C10 C19 . . 109.3(3) ?
C1 C10 C5 . . 107.9(2) ?
C19 C10 C5 . . 114.4(3) ?
C1 C10 C9 . . 110.0(2) ?
C19 C10 C9 . . 109.5(2) ?
C5 C10 C9 . . 105.5(2) ?
C12 C11 C9 . . 113.0(3) ?
C12 C11 H11A . . 109.0 ?
C9 C11 H11A . . 109.0 ?
C12 C11 H11B . . 109.0 ?
C9 C11 H11B . . 109.0 ?
H11A C11 H11B . . 107.8 ?
C13 C12 C11 . . 110.0(3) ?
C13 C12 H12A . . 109.7 ?
C11 C12 H12A . . 109.7 ?
C13 C12 H12B . . 109.7 ?
C11 C12 H12B . . 109.7 ?
H12A C12 H12B . . 108.2 ?
C12 C13 C17 . . 117.0(3) ?
C12 C13 C14 . . 108.7(2) ?
C17 C13 C14 . . 99.5(2) ?
C12 C13 C18 . . 111.4(3) ?
C17 C13 C18 . . 106.2(3) ?
C14 C13 C18 . . 113.7(3) ?
C8 C14 C13 . . 113.8(2) ?
C8 C14 C15 . . 119.5(2) ?
C13 C14 C15 . . 103.9(2) ?
C8 C14 H14 . . 106.3 ?
C13 C14 H14 . . 106.3 ?
C15 C14 H14 . . 106.3 ?
C14 C15 C16 . . 104.5(2) ?
C14 C15 H15A . . 110.9 ?
C16 C15 H15A . . 110.9 ?
C14 C15 H15B . . 110.9 ?
C16 C15 H15B . . 110.9 ?
H15A C15 H15B . . 108.9 ?
C22 C16 C26 . . 105.5(3) ?
C22 C16 C17 . . 111.0(3) ?
C26 C16 C17 . . 108.1(3) ?
C22 C16 C15 . . 113.1(3) ?
C26 C16 C15 . . 115.6(3) ?
C17 C16 C15 . . 103.6(2) ?
O1 C17 C13 . . 127.1(3) ?
O1 C17 C16 . . 124.2(3) ?
C13 C17 C16 . . 108.6(3) ?
C13 C18 H18A . . 109.5 ?
C13 C18 H18B . . 109.5 ?
H18A C18 H18B . . 109.5 ?
C13 C18 H18C . . 109.5 ?
H18A C18 H18C . . 109.5 ?
H18B C18 H18C . . 109.5 ?
C10 C19 H19A . . 109.5 ?
C10 C19 H19B . . 109.5 ?
H19A C19 H19B . . 109.5 ?
C10 C19 H19C . . 109.5 ?
H19A C19 H19C . . 109.5 ?
H19B C19 H19C . . 109.5 ?
C4 C20 H20A . . 109.5 ?
C4 C20 H20B . . 109.5 ?
H20A C20 H20B . . 109.5 ?
C4 C20 H20C . . 109.5 ?
H20A C20 H20C . . 109.5 ?
H20B C20 H20C . . 109.5 ?
C4 C21 H21A . . 109.5 ?
C4 C21 H21B . . 109.5 ?
H21A C21 H21B . . 109.5 ?
C4 C21 H21C . . 109.5 ?
H21A C21 H21C . . 109.5 ?
H21B C21 H21C . . 109.5 ?
C23 C22 C16 . . 115.5(3) ?
C23 C22 H22A . . 108.4 ?
C16 C22 H22A . . 108.4 ?
C23 C22 H22B . . 108.4 ?
C16 C22 H22B . . 108.4 ?
H22A C22 H22B . . 107.5 ?
C24 C23 C22 . . 114.3(3) ?
C24 C23 H23A . . 108.7 ?
C22 C23 H23A . . 108.7 ?
C24 C23 H23B . . 108.7 ?
C22 C23 H23B . . 108.7 ?
H23A C23 H23B . . 107.6 ?
O2 C24 C25 . . 121.7(4) ?
O2 C24 C23 . . 122.3(4) ?
C25 C24 C23 . . 116.1(3) ?
C24 C25 H25A . . 109.5 ?
C24 C25 H25B . . 109.5 ?
H25A C25 H25B . . 109.5 ?
C24 C25 H25C . . 109.5 ?
H25A C25 H25C . . 109.5 ?
H25B C25 H25C . . 109.5 ?
O3 C26 O4 . . 123.1(4) ?
O3 C26 C16 . . 123.3(4) ?
O4 C26 C16 . . 113.6(3) ?
O4 C27 H27A . . 109.5 ?
O4 C27 H27B . . 109.5 ?
H27A C27 H27B . . 109.5 ?
O4 C27 H27C . . 109.5 ?
H27A C27 H27C . . 109.5 ?
H27B C27 H27C . . 109.5 ?
O7 C28 H28A . . 109.5 ?
O7 C28 H28B . . 109.5 ?
H28A C28 H28B . . 109.5 ?
O7 C28 H28C . . 109.5 ?
H28A C28 H28C . . 109.5 ?
H28B C28 H28C . . 109.5 ?
O6 C29 O7 . . 126.7(3) ?
O6 C29 O5 . . 127.0(3) ?
O7 C29 O5 . . 106.3(3) ?

loop_
_geom_bond_atom_site_label_1
_geom_bond_atom_site_label_2
_geom_bond_site_symmetry_2
_geom_bond_distance
_geom_bond_publ_flag
O1 C17 . 1.196(3) ?
O2 C24 . 1.205(4) ?
O3 C26 . 1.193(4) ?
O4 C26 . 1.314(4) ?
O4 C27 . 1.449(4) ?
O5 C29 . 1.324(4) ?
O5 C3 . 1.470(3) ?
O6 C29 . 1.185(4) ?
O7 C29 . 1.320(4) ?
O7 C28 . 1.446(4) ?
C1 C10 . 1.531(4) ?
C1 C2 . 1.536(4) ?
C1 H1A . 0.9700 ?
C1 H1B . 0.9700 ?
C2 C3 . 1.500(4) ?
C2 H2A . 0.9700 ?
C2 H2B . 0.9700 ?
C3 C4 . 1.536(4) ?
C3 H3 . 0.9800 ?
C4 C20 . 1.536(4) ?
C4 C21 . 1.537(4) ?
C4 C5 . 1.563(4) ?
C5 C6 . 1.532(4) ?
C5 C10 . 1.563(4) ?
C5 H5 . 0.9800 ?
C6 C7 . 1.523(4) ?
C6 H6A . 0.9700 ?
C6 H6B . 0.9700 ?
C7 C8 . 1.523(4) ?
C7 H7A . 0.9700 ?
C7 H7B . 0.9700 ?
C8 C14 . 1.514(4) ?
C8 C9 . 1.530(4) ?
C8 H8 . 0.9800 ?
C9 C11 . 1.546(4) ?
C9 C10 . 1.567(4) ?
C9 H9 . 0.9800 ?
C10 C19 . 1.536(4) ?
C11 C12 . 1.529(4) ?
C11 H11A . 0.9700 ?
C11 H11B . 0.9700 ?
C12 C13 . 1.511(4) ?
C12 H12A . 0.9700 ?
C12 H12B . 0.9700 ?
C13 C17 . 1.520(4) ?
C13 C14 . 1.535(4) ?
C13 C18 . 1.547(4) ?
C14 C15 . 1.538(4) ?
C14 H14 . 0.9800 ?
C15 C16 . 1.551(4) ?
C15 H15A . 0.9700 ?
C15 H15B . 0.9700 ?
C16 C22 . 1.525(5) ?
C16 C26 . 1.528(5) ?
C16 C17 . 1.545(4) ?
C18 H18A . 0.9599 ?
C18 H18B . 0.9599 ?
C18 H18C . 0.9599 ?
C19 H19A . 0.9599 ?
C19 H19B . 0.9599 ?
C19 H19C . 0.9599 ?
C20 H20A . 0.9599 ?
C20 H20B . 0.9599 ?
C20 H20C . 0.9599 ?
C21 H21A . 0.9599 ?
C21 H21B . 0.9599 ?
C21 H21C . 0.9599 ?
C22 C23 . 1.511(5) ?
C22 H22A . 0.9700 ?
C22 H22B . 0.9700 ?
C23 C24 . 1.501(5) ?
C23 H23A . 0.9700 ?
C23 H23B . 0.9700 ?
C24 C25 . 1.474(5) ?
C25 H25A . 0.9599 ?
C25 H25B . 0.9599 ?
C25 H25C . 0.9599 ?
C27 H27A . 0.9599 ?
C27 H27B . 0.9599 ?
C27 H27C . 0.9599 ?
C28 H28A . 0.9599 ?
C28 H28B . 0.9599 ?
C28 H28C . 0.9599 ?

loop_
_geom_torsion_atom_site_label_1
_geom_torsion_atom_site_label_2
_geom_torsion_atom_site_label_3
_geom_torsion_atom_site_label_4
_geom_torsion_site_symmetry_1
_geom_torsion_site_symmetry_2
_geom_torsion_site_symmetry_3
_geom_torsion_site_symmetry_4
_geom_torsion
_geom_torsion_publ_flag
C10 C1 C2 C3 . . . . -60.6(3) ?
C29 O5 C3 C2 . . . . 73.4(4) ?
C29 O5 C3 C4 . . . . -162.7(3) ?
C1 C2 C3 O5 . . . . 177.7(2) ?
C1 C2 C3 C4 . . . . 59.4(4) ?
O5 C3 C4 C20 . . . . -47.5(3) ?
C2 C3 C4 C20 . . . . 73.4(3) ?
O5 C3 C4 C21 . . . . 71.4(3) ?
C2 C3 C4 C21 . . . . -167.8(3) ?
O5 C3 C4 C5 . . . . -172.3(2) ?
C2 C3 C4 C5 . . . . -51.5(4) ?
C3 C4 C5 C6 . . . . 178.5(3) ?
C20 C4 C5 C6 . . . . 55.3(4) ?
C21 C4 C5 C6 . . . . -65.9(3) ?
C3 C4 C5 C10 . . . . 47.8(4) ?
C20 C4 C5 C10 . . . . -75.5(3) ?
C21 C4 C5 C10 . . . . 163.3(3) ?
C10 C5 C6 C7 . . . . -58.2(4) ?
C4 C5 C6 C7 . . . . 167.8(3) ?
C5 C6 C7 C8 . . . . 52.9(4) ?
C6 C7 C8 C14 . . . . -173.4(3) ?
C6 C7 C8 C9 . . . . -52.4(3) ?
C14 C8 C9 C11 . . . . -49.7(3) ?
C7 C8 C9 C11 . . . . -171.5(3) ?
C14 C8 C9 C10 . . . . 179.8(2) ?
C7 C8 C9 C10 . . . . 58.0(3) ?
C2 C1 C10 C19 . . . . -70.6(3) ?
C2 C1 C10 C5 . . . . 54.4(3) ?
C2 C1 C10 C9 . . . . 169.1(2) ?
C6 C5 C10 C1 . . . . 178.3(2) ?
C4 C5 C10 C1 . . . . -50.2(3) ?
C6 C5 C10 C19 . . . . -59.8(3) ?
C4 C5 C10 C19 . . . . 71.8(3) ?
C6 C5 C10 C9 . . . . 60.7(3) ?
C4 C5 C10 C9 . . . . -167.8(3) ?
C8 C9 C10 C1 . . . . -177.4(2) ?
C11 C9 C10 C1 . . . . 52.9(3) ?
C8 C9 C10 C19 . . . . 62.4(3) ?
C11 C9 C10 C19 . . . . -67.3(3) ?
C8 C9 C10 C5 . . . . -61.2(3) ?
C11 C9 C10 C5 . . . . 169.0(3) ?
C8 C9 C11 C12 . . . . 50.8(4) ?
C10 C9 C11 C12 . . . . 180.0(3) ?
C9 C11 C12 C13 . . . . -54.7(4) ?
C11 C12 C13 C17 . . . . 169.5(3) ?
C11 C12 C13 C14 . . . . 58.0(4) ?
C11 C12 C13 C18 . . . . -68.1(3) ?
C7 C8 C14 C13 . . . . 178.0(3) ?
C9 C8 C14 C13 . . . . 56.1(3) ?
C7 C8 C14 C15 . . . . -58.6(4) ?
C9 C8 C14 C15 . . . . 179.5(3) ?
C12 C13 C14 C8 . . . . -61.2(4) ?
C17 C13 C14 C8 . . . . 176.0(3) ?
C18 C13 C14 C8 . . . . 63.5(4) ?
C12 C13 C14 C15 . . . . 167.3(3) ?
C17 C13 C14 C15 . . . . 44.5(3) ?
C18 C13 C14 C15 . . . . -68.1(3) ?
C8 C14 C15 C16 . . . . -166.0(3) ?
C13 C14 C15 C16 . . . . -37.9(3) ?
C14 C15 C16 C22 . . . . -105.2(3) ?
C14 C15 C16 C26 . . . . 133.1(3) ?
C14 C15 C16 C17 . . . . 15.1(4) ?
C12 C13 C17 O1 . . . . 25.5(5) ?
C14 C13 C17 O1 . . . . 142.2(4) ?
C18 C13 C17 O1 . . . . -99.5(4) ?
C12 C13 C17 C16 . . . . -152.2(3) ?
C14 C13 C17 C16 . . . . -35.5(3) ?
C18 C13 C17 C16 . . . . 82.8(3) ?
C22 C16 C17 O1 . . . . -43.0(5) ?
C26 C16 C17 O1 . . . . 72.2(5) ?
C15 C16 C17 O1 . . . . -164.8(3) ?
C22 C16 C17 C13 . . . . 134.7(3) ?
C26 C16 C17 C13 . . . . -110.1(3) ?
C15 C16 C17 C13 . . . . 13.0(4) ?
C26 C16 C22 C23 . . . . -173.8(3) ?
C17 C16 C22 C23 . . . . -57.0(4) ?
C15 C16 C22 C23 . . . . 59.0(4) ?
C16 C22 C23 C24 . . . . -170.7(3) ?
C22 C23 C24 O2 . . . . 9.1(5) ?
C22 C23 C24 C25 . . . . -170.9(3) ?
C27 O4 C26 O3 . . . . -1.1(5) ?
C27 O4 C26 C16 . . . . 177.7(3) ?
C22 C16 C26 O3 . . . . 73.2(5) ?
C17 C16 C26 O3 . . . . -45.6(5) ?
C15 C16 C26 O3 . . . . -161.0(4) ?
C22 C16 C26 O4 . . . . -105.5(3) ?
C17 C16 C26 O4 . . . . 135.7(3) ?
C15 C16 C26 O4 . . . . 20.2(4) ?
C28 O7 C29 O6 . . . . -0.7(6) ?
C28 O7 C29 O5 . . . . 177.7(3) ?
C3 O5 C29 O6 . . . . -1.4(5) ?
C3 O5 C29 O7 . . . . -179.9(3) ?

loop_
_cod_related_entry_id
_cod_related_entry_database
_cod_related_entry_code
1 ChemSpider 24742356
